data_1536921
loop_
_publ_author_name
'Reckeweg, O.'
'Lind, C.'
'Simon, A.'
'DiSalvo, F.'

_publ_section_title
;
 Reactions of alkaline earth metals and nitrogen in sealed niobium
 ampoules: the formation of Mg Zn2 type intermetallic phases in the
 presence of nitrogen and the new compound Ba5 (Nb N4) N
;
_journal_name_full 'Journal of Alloys Compd.'
_journal_page_first 98
_journal_page_last 105
_journal_volume 384
_journal_year 2004
_chemical_formula_sum 'Ba Mg2'
_space_group_IT_number 194
_symmetry_space_group_name_Hall '-P 6c 2c'
_symmetry_space_group_name_H-M 'P 63/m m c'
_cell_angle_alpha 90
_cell_angle_beta 90
_cell_angle_gamma 120
_cell_formula_units_Z 4
_cell_length_a 6.6786
_cell_length_b 6.6786
_cell_length_c 10.6133
_cell_volume 409.970
_citation_journal_id_ASTM JALCEU
_cod_data_source_file Reckeweg_JALCEU_2004_760.cif
_cod_data_source_block Ba1Mg2
_cod_original_cell_volume 409.9698
_cod_original_formula_sum 'Ba1 Mg2'
_cod_database_code 1536921

loop_
_symmetry_equiv_pos_as_xyz
x,y,z
x-y,x,z+1/2
-y,x-y,z
-x,-y,z+1/2
-x+y,-x,z
y,-x+y,z+1/2
-y,-x,-z+1/2
x-y,-y,-z
x,x-y,-z+1/2
y,x,-z
-x+y,y,-z+1/2
-x,-x+y,-z
-x,-y,-z
-x+y,-x,-z-1/2
y,-x+y,-z
x,y,-z-1/2
x-y,x,-z
-y,x-y,-z-1/2
y,x,z-1/2
-x+y,y,z
-x,-x+y,z-1/2
-y,-x,z
x-y,-y,z-1/2
x,x-y,z

loop_
_atom_site_label
_atom_site_type_symbol
_atom_site_fract_x
_atom_site_fract_y
_atom_site_fract_z
_atom_site_occupancy
_atom_site_U_iso_or_equiv
Ba1 Ba 0.6667 0.3333 0.05718 1 0.0
Mg2 Mg 0.16225 0.3245 0.25 1 0.0
Mg1 Mg 0 0 0 1 0.0
